data_7217891
loop_
_publ_author_name
'Masternak, Joanna'
'Barszcz, Barbara'
'Sawka-Dobrowolska, Wanda'
'Wietrzyk, Joanna'
'Jezierska, Julia'
'Milczarek, Magalena'

_publ_section_title
;
 An efficient process to directly convert
 1-hydroxymethyl-3,5-dimethylpyrazole to Cd(II) complexes via C-N bond
 creation: cytotoxicity and factors controlling the structures
;
_journal_name_full 'RSC Adv.'
_journal_paper_doi 10.1039/C4RA07960D
_journal_year 2014
_chemical_formula_sum 'C13 H24 Cd Cl4 Cu N4 O3'
_chemical_formula_weight 602.10
_chemical_name_common
;
(bis(3,5-dimethylpyrazol-1-methanol-N,O) -methanol-
copper(ii)) (tetrachloridecadmium(ii))
;
_chemical_name_systematic
;
[bis(3,5-dimethylpyrazol-1-methanol-N,O)
-methanol-copper(II)] [tetrachloridecadmium(II)]
;
_space_group_IT_number 2
_symmetry_cell_setting triclinic
_symmetry_space_group_name_Hall '-P 1'
_symmetry_space_group_name_H-M 'P -1'
_atom_sites_solution_hydrogens geom
_atom_sites_solution_primary direct
_atom_sites_solution_secondary difmap
_audit_creation_method SHELXL-97
_cell_angle_alpha 102.75(3)
_cell_angle_beta 99.29(3)
_cell_angle_gamma 95.85(3)
_cell_formula_units_Z 2
_cell_length_a 8.211(2)
_cell_length_b 8.477(2)
_cell_length_c 17.260(3)
_cell_measurement_temperature 100(2)
_cell_measurement_theta_max 27.50
_cell_measurement_theta_min 0.984
_cell_volume 1144.5(5)
_computing_cell_refinement
;
CrysAlis RED Oxford Diffraction Ltd., version 1.171.13
;
_computing_data_collection
;
CrysAlis CCD Oxford Diffraction Ltd., version 1.171.13
;
_computing_data_reduction
;
CrysAlis RED Oxford Diffraction Ltd., version 1.171.13
;
_computing_molecular_graphics 'SHELXTL-NT V5.1, Bruker AXS,1999'
_computing_publication_material 'SHELXL-97 (Sheldrick, 1997)'
_computing_structure_refinement 'SHELXL-97 (Sheldrick, 1997)'
_computing_structure_solution 'SHELXS-97 (Sheldrick, 1990)'
_diffrn_ambient_temperature 100(2)
_diffrn_measured_fraction_theta_full 0.984
_diffrn_measured_fraction_theta_max 0.984
_diffrn_measurement_device_type 'KM4 CCD kappa-geometry diffractometer'
_diffrn_measurement_method /w
_diffrn_radiation_monochromator graphite
_diffrn_radiation_source 'fine-focus sealed tube'
_diffrn_radiation_type MoK\a
_diffrn_radiation_wavelength 0.71073
_diffrn_reflns_av_R_equivalents 0.0537
_diffrn_reflns_av_sigmaI/netI 0.0482
_diffrn_reflns_limit_h_max 10
_diffrn_reflns_limit_h_min -10
_diffrn_reflns_limit_k_max 10
_diffrn_reflns_limit_k_min -10
_diffrn_reflns_limit_l_max 22
_diffrn_reflns_limit_l_min -19
_diffrn_reflns_number 14520
_diffrn_reflns_theta_full 27.50
_diffrn_reflns_theta_max 27.50
_diffrn_reflns_theta_min 3.03
_exptl_absorpt_coefficient_mu 2.344
_exptl_absorpt_correction_T_max 0.9546
_exptl_absorpt_correction_T_min 0.7662
_exptl_absorpt_correction_type numerical
_exptl_absorpt_process_details CrysAlis
_exptl_crystal_colour blue
_exptl_crystal_density_diffrn 1.747
_exptl_crystal_density_method 'not measured'
_exptl_crystal_description prism
_exptl_crystal_F_000 598
_exptl_crystal_size_max 0.12
_exptl_crystal_size_mid 0.04
_exptl_crystal_size_min 0.02
_refine_diff_density_max 0.667
_refine_diff_density_min -0.481
_refine_diff_density_rms 0.046
_refine_ls_extinction_method none
_refine_ls_goodness_of_fit_ref 0.952
_refine_ls_hydrogen_treatment mixed
_refine_ls_matrix_type full
_refine_ls_number_parameters 249
_refine_ls_number_reflns 5153
_refine_ls_number_restraints 3
_refine_ls_restrained_S_all 0.953
_refine_ls_R_factor_all 0.0653
_refine_ls_R_factor_gt 0.0454
_refine_ls_shift/su_max 0.000
_refine_ls_shift/su_mean 0.000
_refine_ls_structure_factor_coef Fsqd
_refine_ls_weighting_details 'calc w=1/[\s^2^(Fo^2^)+(0.0121P)^2^+0.0000P] where P=(Fo^2^+2Fc^2^)/3'
_refine_ls_weighting_scheme calc
_refine_ls_wR_factor_gt 0.0495
_refine_ls_wR_factor_ref 0.0562
_reflns_number_gt 3031
_reflns_number_total 5153
_reflns_threshold_expression >2sigma(I)
_cod_data_source_file c4ra07960d1.cif
_cod_data_source_block (1)
_cod_original_cell_volume 1144.5(4)
_cod_original_sg_symbol_H-M P-1
_cod_database_code 7217891

loop_
_symmetry_equiv_pos_as_xyz
'x, y, z'
'-x, -y, -z'

loop_
_atom_site_label
_atom_site_type_symbol
_atom_site_fract_x
_atom_site_fract_y
_atom_site_fract_z
_atom_site_U_iso_or_equiv
_atom_site_adp_type
_atom_site_occupancy
_atom_site_symmetry_multiplicity
_atom_site_calc_flag
_atom_site_refinement_flags
Cd Cd 0.57776(5) 0.48971(4) 0.24552(2) 0.01804(11) Uani 1 1 d .
Cu Cu 0.18913(7) 0.10562(7) 0.23859(3) 0.01889(16) Uani 1 1 d .
Cl1 Cl 0.71361(13) 0.30333(13) 0.31807(7) 0.0210(3) Uani 1 1 d .
Cl2 Cl 0.36102(14) 0.31120(14) 0.13837(7) 0.0227(3) Uani 1 1 d .
Cl3 Cl 0.46442(15) 0.70215(14) 0.33303(7) 0.0252(3) Uani 1 1 d .
Cl4 Cl 0.78845(15) 0.62992(15) 0.18778(7) 0.0269(3) Uani 1 1 d .
O1 O 0.4022(5) 0.0025(5) 0.2461(2) 0.0348(10) Uani 1 1 d D
H1 H 0.398(7) -0.068(5) 0.273(3) 0.047 Uiso 1 1 d D
N1 N 0.1253(5) -0.0590(4) 0.1329(2) 0.0191(10) Uani 1 1 d .
N2 N 0.2560(5) -0.1422(5) 0.1153(2) 0.0215(10) Uani 1 1 d .
C3 C 0.2083(6) -0.2647(6) 0.0484(3) 0.0233(12) Uani 1 1 d .
C4 C 0.0402(6) -0.2628(6) 0.0219(3) 0.0262(13) Uani 1 1 d .
H4 H -0.0287 -0.3335 -0.0230 0.031 Uiso 1 1 calc R
C5 C -0.0057(6) -0.1342(6) 0.0759(3) 0.0205(12) Uani 1 1 d .
C6 C 0.3258(6) -0.3727(5) 0.0148(3) 0.0305(14) Uani 1 1 d .
H61 H 0.4078 -0.3097 -0.0042 0.046 Uiso 1 1 calc R
H62 H 0.2649 -0.4589 -0.0293 0.046 Uiso 1 1 calc R
H63 H 0.3801 -0.4188 0.0563 0.046 Uiso 1 1 calc R
C7 C -0.1719(5) -0.0750(5) 0.0754(3) 0.0260(12) Uani 1 1 d .
H71 H -0.1955 -0.0545 0.1291 0.039 Uiso 1 1 calc R
H72 H -0.2569 -0.1567 0.0397 0.039 Uiso 1 1 calc R
H73 H -0.1695 0.0241 0.0571 0.039 Uiso 1 1 calc R
C1 C 0.4202(5) -0.0807(5) 0.1639(3) 0.0218(12) Uani 1 1 d .
H11 H 0.4791 -0.0047 0.1399 0.026 Uiso 1 1 calc R
H12 H 0.4839 -0.1703 0.1664 0.026 Uiso 1 1 calc R
O2 O 0.0200(5) 0.2627(5) 0.2198(2) 0.0364(11) Uani 1 1 d D
H2 H -0.004(7) 0.256(7) 0.1701(9) 0.050 Uiso 1 1 d D
N11 N 0.2553(4) 0.2633(4) 0.3446(2) 0.0152(9) Uani 1 1 d .
N21 N 0.1728(4) 0.3974(4) 0.3499(2) 0.0176(9) Uani 1 1 d .
C31 C 0.1935(6) 0.4870(5) 0.4259(3) 0.0167(11) Uani 1 1 d .
C41 C 0.2898(5) 0.4085(5) 0.4728(3) 0.0195(12) Uani 1 1 d .
H41 H 0.3251 0.4409 0.5286 0.023 Uiso 1 1 calc R
C51 C 0.3253(5) 0.2699(5) 0.4208(3) 0.0170(11) Uani 1 1 d .
C61 C 0.1198(5) 0.6404(5) 0.4472(3) 0.0285(13) Uani 1 1 d .
H16 H 0.1726 0.7222 0.4251 0.043 Uiso 1 1 calc R
H26 H 0.1369 0.6783 0.5049 0.043 Uiso 1 1 calc R
H36 H 0.0025 0.6198 0.4251 0.043 Uiso 1 1 calc R
C71 C 0.4233(6) 0.1397(5) 0.4409(3) 0.0259(12) Uani 1 1 d .
H17 H 0.3561 0.0347 0.4197 0.039 Uiso 1 1 calc R
H27 H 0.4551 0.1588 0.4986 0.039 Uiso 1 1 calc R
H37 H 0.5214 0.1422 0.4173 0.039 Uiso 1 1 calc R
C11 C 0.0907(5) 0.4253(5) 0.2741(3) 0.0244(12) Uani 1 1 d .
H21A H 0.1702 0.4819 0.2500 0.023 Uiso 1 1 calc R
H22B H 0.0028 0.4914 0.2832 0.023 Uiso 1 1 calc R
O3 O 0.0270(4) -0.0602(4) 0.2976(2) 0.0343(10) Uani 1 1 d D
H3 H -0.029(5) -0.142(4) 0.266(2) 0.041 Uiso 1 1 d D
C8 C -0.0481(6) -0.0138(6) 0.3665(3) 0.0298(13) Uani 1 1 d .
H81 H 0.0071 -0.0539 0.4102 0.045 Uiso 1 1 calc R
H82 H -0.1638 -0.0595 0.3532 0.045 Uiso 1 1 calc R
H83 H -0.0380 0.1032 0.3826 0.045 Uiso 1 1 calc R

loop_
_atom_site_aniso_label
_atom_site_aniso_U_11
_atom_site_aniso_U_22
_atom_site_aniso_U_33
_atom_site_aniso_U_23
_atom_site_aniso_U_13
_atom_site_aniso_U_12
Cd 0.0171(2) 0.0162(2) 0.0207(2) 0.00446(18) 0.00315(18) 0.00195(17)
Cu 0.0187(4) 0.0181(4) 0.0205(4) 0.0002(3) 0.0024(3) 0.0028(3)
Cl1 0.0184(7) 0.0203(7) 0.0258(7) 0.0092(6) 0.0023(6) 0.0048(6)
Cl2 0.0207(7) 0.0243(7) 0.0205(7) 0.0045(6) 0.0009(6) -0.0016(6)
Cl3 0.0299(8) 0.0180(7) 0.0272(8) 0.0026(6) 0.0075(6) 0.0043(6)
Cl4 0.0255(8) 0.0292(8) 0.0237(7) 0.0086(6) 0.0028(6) -0.0080(6)
O1 0.031(3) 0.038(3) 0.033(3) 0.007(2) 0.002(2) 0.002(2)
N1 0.015(2) 0.023(2) 0.018(2) 0.002(2) 0.000(2) 0.003(2)
N2 0.019(2) 0.019(2) 0.026(3) 0.001(2) 0.007(2) 0.006(2)
C3 0.031(3) 0.015(3) 0.022(3) 0.002(3) 0.004(3) -0.002(3)
C4 0.031(3) 0.023(3) 0.018(3) -0.001(3) 0.001(3) -0.010(3)
C5 0.024(3) 0.018(3) 0.018(3) 0.006(3) 0.002(3) -0.003(3)
C6 0.043(4) 0.018(3) 0.028(3) -0.001(3) 0.009(3) 0.002(3)
C7 0.021(3) 0.025(3) 0.029(3) 0.007(3) 0.001(3) -0.003(2)
C1 0.021(3) 0.023(3) 0.022(3) 0.003(3) 0.009(3) 0.003(2)
O2 0.037(3) 0.035(3) 0.033(2) 0.002(3) 0.001(3) 0.004(2)
N11 0.017(2) 0.011(2) 0.017(2) 0.0020(19) 0.0046(19) 0.0033(18)
N21 0.017(2) 0.012(2) 0.023(3) 0.002(2) 0.003(2) 0.0040(19)
C31 0.014(3) 0.016(3) 0.019(3) 0.001(2) 0.007(2) 0.002(2)
C41 0.017(3) 0.021(3) 0.018(3) 0.003(2) 0.002(2) -0.002(2)
C51 0.018(3) 0.010(3) 0.023(3) 0.003(2) 0.009(2) -0.001(2)
C61 0.026(3) 0.026(3) 0.031(3) 0.002(3) 0.007(3) 0.004(3)
C71 0.032(3) 0.025(3) 0.019(3) 0.002(2) 0.004(3) 0.008(3)
C11 0.019(3) 0.019(3) 0.031(3) 0.004(2) 0.001(2) 0.000(2)
O3 0.041(3) 0.029(2) 0.028(2) -0.0059(18) 0.020(2) -0.0099(18)
C8 0.024(3) 0.027(3) 0.041(3) 0.009(3) 0.011(3) 0.008(3)

loop_
_atom_type_symbol
_atom_type_description
_atom_type_scat_dispersion_real
_atom_type_scat_dispersion_imag
_atom_type_scat_source
C C 0.0033 0.0016 'International Tables Vol C Tables 4.2.6.8 and 6.1.1.4'
H H 0.0000 0.0000 'International Tables Vol C Tables 4.2.6.8 and 6.1.1.4'
N N 0.0061 0.0033 'International Tables Vol C Tables 4.2.6.8 and 6.1.1.4'
O O 0.0106 0.0060 'International Tables Vol C Tables 4.2.6.8 and 6.1.1.4'
Cd Cd -0.8075 1.2024 'International Tables Vol C Tables 4.2.6.8 and 6.1.1.4'
Cu Cu 0.3201 1.2651 'International Tables Vol C Tables 4.2.6.8 and 6.1.1.4'
Cl Cl 0.1484 0.1585 'International Tables Vol C Tables 4.2.6.8 and 6.1.1.4'

loop_
_geom_angle_atom_site_label_1
_geom_angle_atom_site_label_2
_geom_angle_atom_site_label_3
_geom_angle
Cl3 Cd Cl2 112.34(5)
Cl3 Cd Cl4 106.91(5)
Cl2 Cd Cl4 111.03(5)
Cl3 Cd Cl1 113.44(4)
Cl2 Cd Cl1 104.90(5)
Cl4 Cd Cl1 108.21(4)
N11 Cu N1 178.23(15)
N11 Cu O1 95.51(16)
N1 Cu O1 83.14(16)
N11 Cu O2 82.27(15)
N1 Cu O2 99.36(15)
O1 Cu O2 162.09(16)
N11 Cu O3 88.86(13)
N1 Cu O3 90.25(13)
O1 Cu O3 100.42(14)
O2 Cu O3 97.31(15)
C1 O1 Cu 109.0(3)
C1 O1 H1 107(4)
Cu O1 H1 111(4)
C5 N1 N2 105.5(4)
C5 N1 Cu 142.4(3)
N2 N1 Cu 111.4(3)
C3 N2 N1 111.5(4)
C3 N2 C1 129.9(4)
N1 N2 C1 118.4(4)
N2 C3 C4 106.2(4)
N2 C3 C6 122.7(4)
C4 C3 C6 131.1(4)
C3 C4 C5 106.6(4)
C3 C4 H4 126.7
C5 C4 H4 126.7
N1 C5 C4 110.2(4)
N1 C5 C7 120.4(4)
C4 C5 C7 129.4(5)
C3 C6 H61 109.5
C3 C6 H62 109.5
H61 C6 H62 109.5
C3 C6 H63 109.5
H61 C6 H63 109.5
H62 C6 H63 109.5
C5 C7 H71 109.5
C5 C7 H72 109.5
H71 C7 H72 109.5
C5 C7 H73 109.5
H71 C7 H73 109.5
H72 C7 H73 109.5
N2 C1 O1 108.8(4)
N2 C1 H11 109.9
O1 C1 H11 109.9
N2 C1 H12 109.9
O1 C1 H12 109.9
H11 C1 H12 108.3
C11 O2 Cu 107.2(3)
C11 O2 H2 118(4)
Cu O2 H2 108(4)
C51 N11 N21 104.6(3)
C51 N11 Cu 140.1(3)
N21 N11 Cu 112.9(3)
C31 N21 N11 112.3(4)
C31 N21 C11 131.0(4)
N11 N21 C11 116.5(4)
N21 C31 C41 106.2(4)
N21 C31 C61 122.5(4)
C41 C31 C61 131.3(4)
C31 C41 C51 106.9(4)
C31 C41 H41 126.5
C51 C41 H41 126.5
N11 C51 C41 109.9(4)
N11 C51 C71 121.0(4)
C41 C51 C71 129.0(4)
C31 C61 H16 109.5
C31 C61 H26 109.5
H16 C61 H26 109.5
C31 C61 H36 109.5
H16 C61 H36 109.5
H26 C61 H36 109.5
C51 C71 H17 109.5
C51 C71 H27 109.5
H17 C71 H27 109.5
C51 C71 H37 109.5
H17 C71 H37 109.5
H27 C71 H37 109.5
N21 C11 O2 107.2(3)
N21 C11 H21A 110.3
O2 C11 H21A 110.3
N21 C11 H22B 110.3
O2 C11 H22B 110.3
H21A C11 H22B 108.5
C8 O3 Cu 128.7(3)
C8 O3 H3 109(3)
Cu O3 H3 116(3)
O3 C8 H81 109.5
O3 C8 H82 109.5
H81 C8 H82 109.5
O3 C8 H83 109.5
H81 C8 H83 109.5
H82 C8 H83 109.5

loop_
_geom_bond_atom_site_label_1
_geom_bond_atom_site_label_2
_geom_bond_distance
Cd Cl3 2.4465(14)
Cd Cl2 2.4556(16)
Cd Cl4 2.4615(14)
Cd Cl1 2.4678(13)
Cu N11 1.970(4)
Cu N1 1.992(4)
Cu O1 2.032(4)
Cu O2 2.056(4)
Cu O3 2.339(3)
O1 C1 1.476(5)
O1 H1 0.84(5)
N1 C5 1.332(5)
N1 N2 1.381(4)
N2 C3 1.344(5)
N2 C1 1.446(5)
C3 C4 1.385(6)
C3 C6 1.494(6)
C4 C5 1.395(6)
C4 H4 0.9300
C5 C7 1.500(6)
C6 H61 0.9600
C6 H62 0.9600
C6 H63 0.9600
C7 H71 0.9600
C7 H72 0.9600
C7 H73 0.9600
C1 H11 0.9700
C1 H12 0.9700
O2 C11 1.485(5)
O2 H2 0.837(10)
N11 C51 1.334(5)
N11 N21 1.375(4)
N21 C31 1.337(5)
N21 C11 1.451(5)
C31 C41 1.364(6)
C31 C61 1.488(6)
C41 C51 1.400(5)
C41 H41 0.9300
C51 C71 1.498(6)
C61 H16 0.9600
C61 H26 0.9600
C61 H36 0.9600
C71 H17 0.9600
C71 H27 0.9600
C71 H37 0.9600
C11 H21A 0.9700
C11 H22B 0.9700
O3 C8 1.425(5)
O3 H3 0.82(3)
C8 H81 0.9600
C8 H82 0.9600
C8 H83 0.9600

loop_
_geom_torsion_atom_site_label_1
_geom_torsion_atom_site_label_2
_geom_torsion_atom_site_label_3
_geom_torsion_atom_site_label_4
_geom_torsion
N11 Cu O1 C1 -159.5(3)
N1 Cu O1 C1 21.6(3)
O2 Cu O1 C1 -77.6(6)
O3 Cu O1 C1 110.6(3)
N11 Cu N1 C5 122(5)
O1 Cu N1 C5 162.3(5)
O2 Cu N1 C5 -35.6(5)
O3 Cu N1 C5 61.8(5)
N11 Cu N1 N2 -47(5)
O1 Cu N1 N2 -6.2(3)
O2 Cu N1 N2 155.9(3)
O3 Cu N1 N2 -106.7(3)
C5 N1 N2 C3 0.7(5)
Cu N1 N2 C3 173.5(3)
C5 N1 N2 C1 175.5(4)
Cu N1 N2 C1 -11.7(4)
N1 N2 C3 C4 -0.7(5)
C1 N2 C3 C4 -174.7(4)
N1 N2 C3 C6 178.9(4)
C1 N2 C3 C6 4.9(7)
N2 C3 C4 C5 0.4(5)
C6 C3 C4 C5 -179.2(5)
N2 N1 C5 C4 -0.5(5)
Cu N1 C5 C4 -169.4(4)
N2 N1 C5 C7 -179.4(4)
Cu N1 C5 C7 11.7(8)
C3 C4 C5 N1 0.1(5)
C3 C4 C5 C7 178.9(4)
C3 N2 C1 O1 -156.6(4)
N1 N2 C1 O1 29.8(5)
Cu O1 C1 N2 -32.1(4)
N11 Cu O2 C11 24.8(3)
N1 Cu O2 C11 -155.9(3)
O1 Cu O2 C11 -59.2(6)
O3 Cu O2 C11 112.7(3)
N1 Cu N11 C51 -4(5)
O1 Cu N11 C51 -44.4(5)
O2 Cu N11 C51 153.5(5)
O3 Cu N11 C51 56.0(5)
N1 Cu N11 N21 -163(5)
O1 Cu N11 N21 156.6(3)
O2 Cu N11 N21 -5.5(3)
O3 Cu N11 N21 -103.0(3)
C51 N11 N21 C31 1.6(5)
Cu N11 N21 C31 167.8(3)
C51 N11 N21 C11 177.0(4)
Cu N11 N21 C11 -16.7(4)
N11 N21 C31 C41 -1.2(5)
C11 N21 C31 C41 -175.9(4)
N11 N21 C31 C61 178.6(4)
C11 N21 C31 C61 3.9(7)
N21 C31 C41 C51 0.4(5)
C61 C31 C41 C51 -179.4(4)
N21 N11 C51 C41 -1.2(5)
Cu N11 C51 C41 -161.3(3)
N21 N11 C51 C71 178.0(4)
Cu N11 C51 C71 18.0(7)
C31 C41 C51 N11 0.5(5)
C31 C41 C51 C71 -178.6(4)
C31 N21 C11 O2 -148.1(4)
N11 N21 C11 O2 37.4(5)
Cu O2 C11 N21 -38.4(4)
N11 Cu O3 C8 26.4(4)
N1 Cu O3 C8 -155.2(4)
O1 Cu O3 C8 121.8(4)
O2 Cu O3 C8 -55.7(4)
